data_7131841
loop_
_publ_author_name
'Srinivas, Dasari'
'Mounika, Kurella'
'Satyanarayana, Gedu'

_publ_section_title
;
 Access to distal <i>meta</i>-C-H functionalization of arylmethanesulfonic
 acid derivatives.
;
_journal_name_full 'Chemical communications (Cambridge, England)'
_journal_paper_doi 10.1039/d3cc02260a
_journal_year 2023
_chemical_formula_moiety 'C22 H29 Cl2 N O5 S'
_chemical_formula_sum 'C22 H29 Cl2 N O5 S'
_chemical_formula_weight 490.42
_space_group_crystal_system triclinic
_space_group_IT_number 2
_space_group_name_Hall '-P 1'
_space_group_name_H-M_alt 'P -1'
_atom_sites_solution_hydrogens geom
_atom_sites_solution_primary dual
_audit_creation_date 2023-03-23
_audit_creation_method
;
Olex2 1.5
(compiled 2023.03.06 svn.rbb2c1857 for OlexSys, GUI svn.r6748)
;
_audit_update_record
;
2023-04-13 deposited with the CCDC.	2023-06-20 downloaded from the CCDC.
;
_cell_angle_alpha 83.955(3)
_cell_angle_beta 85.127(3)
_cell_angle_gamma 77.934(3)
_cell_formula_units_Z 2
_cell_length_a 6.3605(5)
_cell_length_b 11.1325(10)
_cell_length_c 18.2872(15)
_cell_measurement_reflns_used 4195
_cell_measurement_temperature 299
_cell_measurement_theta_max 21.55
_cell_measurement_theta_min 2.24
_cell_volume 1256.60(18)
_computing_cell_refinement 'SAINT V8.40B (?, 2016)'
_computing_data_reduction 'SAINT V8.40B (?, 2016)'
_computing_molecular_graphics 'Olex2 1.5 (Dolomanov et al., 2009)'
_computing_publication_material 'Olex2 1.5 (Dolomanov et al., 2009)'
_computing_structure_refinement 'XL  (Sheldrick, 2008)'
_computing_structure_solution 'SHELXT 2018/2 (Sheldrick, 2018)'
_diffrn_ambient_temperature 299
_diffrn_measured_fraction_theta_full 0.997
_diffrn_measured_fraction_theta_max 0.993
_diffrn_measurement_device_type 'Bruker APEX-II CCD'
_diffrn_measurement_method '\f and \w scans'
_diffrn_radiation_type MoK\a
_diffrn_radiation_wavelength 0.71073
_diffrn_reflns_av_R_equivalents 0.0765
_diffrn_reflns_av_unetI/netI 0.0763
_diffrn_reflns_Laue_measured_fraction_full 0.997
_diffrn_reflns_Laue_measured_fraction_max 0.993
_diffrn_reflns_limit_h_max 8
_diffrn_reflns_limit_h_min -7
_diffrn_reflns_limit_k_max 14
_diffrn_reflns_limit_k_min -14
_diffrn_reflns_limit_l_max 23
_diffrn_reflns_limit_l_min -23
_diffrn_reflns_number 24035
_diffrn_reflns_point_group_measured_fraction_full 0.997
_diffrn_reflns_point_group_measured_fraction_max 0.993
_diffrn_reflns_theta_full 25.242
_diffrn_reflns_theta_max 27.149
_diffrn_reflns_theta_min 1.878
_diffrn_source_current 1.4
_diffrn_source_power 0.07
_diffrn_source_voltage 50.0
_diffrn_standards_number 0
_exptl_absorpt_coefficient_mu 0.373
_exptl_absorpt_correction_T_max 0.7455
_exptl_absorpt_correction_T_min 0.6697
_exptl_absorpt_correction_type multi-scan
_exptl_absorpt_process_details
;
SADABS-2016/2 (Bruker,2016/2) was used for absorption correction.
wR2(int) was 0.1204 before and 0.0652 after correction.
The Ratio of minimum to maximum transmission is 0.8983.
The \l/2 correction factor is Not present.
;
_exptl_crystal_density_diffrn 1.296
_exptl_crystal_description block
_exptl_crystal_F_000 516
_exptl_crystal_size_max 0.056
_exptl_crystal_size_mid 0.056
_exptl_crystal_size_min 0.023
_refine_diff_density_max 0.286
_refine_diff_density_min -0.281
_refine_diff_density_rms 0.049
_refine_ls_extinction_method none
_refine_ls_goodness_of_fit_ref 1.017
_refine_ls_hydrogen_treatment constr
_refine_ls_matrix_type full
_refine_ls_number_parameters 285
_refine_ls_number_reflns 5525
_refine_ls_number_restraints 0
_refine_ls_restrained_S_all 1.017
_refine_ls_R_factor_all 0.1284
_refine_ls_R_factor_gt 0.0551
_refine_ls_shift/su_max 0.000
_refine_ls_shift/su_mean 0.000
_refine_ls_structure_factor_coef Fsqd
_refine_ls_weighting_details 'w=1/[\s^2^(Fo^2^)+(0.0572P)^2^+0.2815P] where P=(Fo^2^+2Fc^2^)/3'
_refine_ls_weighting_scheme calc
_refine_ls_wR_factor_gt 0.1187
_refine_ls_wR_factor_ref 0.1484
_reflns_Friedel_coverage 0.000
_reflns_number_gt 2947
_reflns_number_total 5525
_reflns_threshold_expression 'I > 2\s(I)'
_cod_data_source_file d3cc02260a2.cif
_cod_data_source_block mo_gs_ds_1_km_340_3_0m
_cod_database_code 7131841
_shelx_shelxl_version_number 2019/1
_shelx_space_group_comment
;
The symmetry employed for this shelxl refinement is uniquely defined
by the following loop, which should always be used as a source of
symmetry information in preference to the above space-group names.
They are only intended as comments.
;
_shelx_estimated_absorpt_t_max 0.991
_shelx_estimated_absorpt_t_min 0.979
_olex2_refinement_description
;
1. Fixed Uiso
 At 1.2 times of:
  All C(H) groups, All C(H,H) groups
 At 1.5 times of:
  All C(H,H,H) groups
2.a Ternary CH refined with riding coordinates:
 C20(H20), C15(H15)
2.b Secondary CH2 refined with riding coordinates:
 C19(H19A,H19B), C12(H12A,H12B), C11(H11A,H11B), C14(H14A,H14B)
2.c Aromatic/amide H refined with riding coordinates:
 C6(H6), C4(H4), C3(H3), C10(H10)
2.d Idealised Me refined as rotating group:
 C22(H22A,H22B,H22C), C1(H1A,H1B,H1C), C21(H21A,H21B,H21C), C17(H17A,H17B,
 H17C), C16(H16A,H16B,H16C)
;
_olex2_exptl_crystal_mounting_method 'Nylon loop'
_olex2_submission_special_instructions 'No special instructions were received'

loop_
_space_group_symop_operation_xyz
'x, y, z'
'-x, -y, -z'

loop_
_atom_site_label
_atom_site_type_symbol
_atom_site_fract_x
_atom_site_fract_y
_atom_site_fract_z
_atom_site_U_iso_or_equiv
_atom_site_adp_type
_atom_site_occupancy
_atom_site_site_symmetry_order
_atom_site_calc_flag
_atom_site_refinement_flags_posn
_atom_site_refinement_flags_adp
_atom_site_refinement_flags_occupancy
_atom_site_disorder_assembly
_atom_site_disorder_group
S1 S 0.59848(13) 0.08343(6) 0.39562(4) 0.0464(2) Uani 1 1 d . . . . .
Cl2 Cl 0.08420(15) 0.31003(8) 0.30343(5) 0.0718(3) Uani 1 1 d . . . . .
Cl1 Cl 0.15845(17) 0.56189(8) 0.22416(5) 0.0790(3) Uani 1 1 d . . . . .
O3 O 0.5653(4) 0.11127(19) 0.31132(10) 0.0659(6) Uani 1 1 d . . . . .
O1 O 1.0233(4) 0.79976(19) 0.36116(12) 0.0636(6) Uani 1 1 d . . . . .
O2 O 1.0454(4) 0.6736(2) 0.46494(13) 0.0755(7) Uani 1 1 d . . . . .
O4 O 0.7993(4) 0.10778(19) 0.41037(13) 0.0692(6) Uani 1 1 d . . . . .
O5 O 0.5563(4) -0.03553(17) 0.41856(11) 0.0645(6) Uani 1 1 d . . . . .
N1 N 0.2333(6) 0.0683(4) 0.1816(3) 0.1252(15) Uani 1 1 d . . . . .
C22 C 0.6305(9) -0.1976(4) 0.1472(3) 0.1227(18) Uani 1 1 d . . . . .
H22A H 0.547774 -0.178168 0.192397 0.184 Uiso 1 1 calc R U . . .
H22B H 0.678322 -0.285334 0.147676 0.184 Uiso 1 1 calc R U . . .
H22C H 0.542662 -0.167794 0.106381 0.184 Uiso 1 1 calc R U . . .
C20 C 0.8229(7) -0.1371(3) 0.1398(2) 0.0826(12) Uani 1 1 d . . . . .
H20 H 0.896402 -0.159285 0.185772 0.099 Uiso 1 1 calc R U . . .
C19 C 0.7756(5) 0.0019(3) 0.12701(16) 0.0612(9) Uani 1 1 d . . . . .
H19A H 0.708291 0.023405 0.080472 0.073 Uiso 1 1 calc R U . . .
H19B H 0.913176 0.027538 0.120336 0.073 Uiso 1 1 calc R U . . .
C13 C 0.6350(5) 0.0819(3) 0.18380(14) 0.0471(7) Uani 1 1 d . . . . .
C12 C 0.7046(5) 0.0329(3) 0.26078(15) 0.0568(8) Uani 1 1 d . . . . .
H12A H 0.688607 -0.052030 0.271577 0.068 Uiso 1 1 calc R U . . .
H12B H 0.854124 0.036605 0.264844 0.068 Uiso 1 1 calc R U . . .
C11 C 0.3832(5) 0.1988(2) 0.42734(15) 0.0502(7) Uani 1 1 d . . . . .
H11A H 0.247455 0.179772 0.416751 0.060 Uiso 1 1 calc R U . . .
H11B H 0.384885 0.198680 0.480331 0.060 Uiso 1 1 calc R U . . .
C7 C 0.3990(5) 0.3256(2) 0.39127(15) 0.0436(7) Uani 1 1 d . . . . .
C6 C 0.5457(5) 0.3870(2) 0.41448(14) 0.0458(7) Uani 1 1 d . . . . .
H6 H 0.626578 0.351269 0.454097 0.055 Uiso 1 1 calc R U . . .
C5 C 0.5763(5) 0.5008(2) 0.38039(15) 0.0465(7) Uani 1 1 d . . . . .
C4 C 0.7373(5) 0.5589(3) 0.40706(16) 0.0501(7) Uani 1 1 d . . . . .
H4 H 0.802698 0.520862 0.449428 0.060 Uiso 1 1 calc R U . . .
C3 C 0.7994(5) 0.6603(3) 0.37696(17) 0.0539(8) Uani 1 1 d . . . . .
H3 H 0.734418 0.701870 0.335294 0.065 Uiso 1 1 calc R U . . .
C2 C 0.9670(5) 0.7090(3) 0.40718(19) 0.0518(8) Uani 1 1 d . . . . .
C1 C 1.1848(6) 0.8578(3) 0.3858(2) 0.0730(10) Uani 1 1 d . . . . .
H1A H 1.131922 0.894088 0.430904 0.110 Uiso 1 1 calc R U . . .
H1B H 1.215745 0.920749 0.348904 0.110 Uiso 1 1 calc R U . . .
H1C H 1.313877 0.797048 0.394097 0.110 Uiso 1 1 calc R U . . .
C21 C 0.9807(8) -0.1883(4) 0.0778(2) 0.1105(16) Uani 1 1 d . . . . .
H21A H 1.016317 -0.276657 0.085813 0.166 Uiso 1 1 calc R U . . .
H21B H 1.109358 -0.155792 0.076958 0.166 Uiso 1 1 calc R U . . .
H21C H 0.915900 -0.164854 0.031531 0.166 Uiso 1 1 calc R U . . .
C14 C 0.6621(6) 0.2181(3) 0.17086(17) 0.0656(9) Uani 1 1 d . . . . .
H14A H 0.553849 0.265662 0.202874 0.079 Uiso 1 1 calc R U . . .
H14B H 0.801333 0.221248 0.187624 0.079 Uiso 1 1 calc R U . . .
C15 C 0.6479(9) 0.2836(4) 0.0954(2) 0.1082(16) Uani 1 1 d . . . . .
H15 H 0.750949 0.233326 0.062245 0.130 Uiso 1 1 calc R U . . .
C17 C 0.7205(10) 0.4067(4) 0.0967(3) 0.163(3) Uani 1 1 d . . . . .
H17A H 0.618115 0.459634 0.126892 0.245 Uiso 1 1 calc R U . . .
H17B H 0.729146 0.445747 0.047507 0.245 Uiso 1 1 calc R U . . .
H17C H 0.859370 0.391683 0.116677 0.245 Uiso 1 1 calc R U . . .
C16 C 0.4336(13) 0.3055(5) 0.0647(3) 0.179(3) Uani 1 1 d . . . . .
H16A H 0.390150 0.228112 0.063663 0.269 Uiso 1 1 calc R U . . .
H16B H 0.441408 0.344837 0.015510 0.269 Uiso 1 1 calc R U . . .
H16C H 0.330289 0.357595 0.094958 0.269 Uiso 1 1 calc R U . . .
C8 C 0.2747(5) 0.3802(2) 0.33289(15) 0.0465(7) Uani 1 1 d . . . . .
C9 C 0.3051(5) 0.4934(3) 0.29824(15) 0.0507(7) Uani 1 1 d . . . . .
C10 C 0.4541(5) 0.5514(3) 0.32159(16) 0.0515(8) Uani 1 1 d . . . . .
H10 H 0.473228 0.626452 0.297330 0.062 Uiso 1 1 calc R U . . .
C18 C 0.4070(6) 0.0753(3) 0.1819(2) 0.0710(10) Uani 1 1 d . . . . .

loop_
_atom_site_aniso_label
_atom_site_aniso_U_11
_atom_site_aniso_U_22
_atom_site_aniso_U_33
_atom_site_aniso_U_23
_atom_site_aniso_U_13
_atom_site_aniso_U_12
S1 0.0606(5) 0.0343(4) 0.0444(4) -0.0025(3) 0.0011(3) -0.0124(3)
Cl2 0.0582(6) 0.0642(6) 0.0994(7) -0.0181(5) -0.0138(5) -0.0187(4)
Cl1 0.0880(8) 0.0677(6) 0.0784(6) 0.0032(4) -0.0316(5) -0.0030(5)
O3 0.0794(17) 0.0632(14) 0.0413(11) -0.0043(10) 0.0031(10) 0.0141(12)
O1 0.0598(15) 0.0536(13) 0.0814(15) 0.0046(11) -0.0115(12) -0.0232(11)
O2 0.088(2) 0.0661(15) 0.0799(16) 0.0058(13) -0.0278(14) -0.0303(14)
O4 0.0580(16) 0.0558(14) 0.0981(17) -0.0179(12) -0.0108(13) -0.0136(11)
O5 0.0944(19) 0.0348(11) 0.0659(13) -0.0035(9) 0.0077(12) -0.0224(11)
N1 0.049(2) 0.159(4) 0.181(4) -0.071(3) -0.009(3) -0.023(2)
C22 0.144(5) 0.088(3) 0.147(4) -0.041(3) 0.022(4) -0.045(3)
C20 0.105(3) 0.067(2) 0.069(2) -0.0183(18) 0.007(2) -0.002(2)
C19 0.054(2) 0.073(2) 0.0538(18) -0.0100(16) -0.0017(15) -0.0034(17)
C13 0.0399(18) 0.0568(18) 0.0444(16) -0.0039(13) -0.0027(13) -0.0098(14)
C12 0.058(2) 0.0543(19) 0.0528(18) -0.0075(14) 0.0038(15) -0.0004(16)
C11 0.056(2) 0.0426(17) 0.0530(17) -0.0062(13) 0.0077(14) -0.0147(14)
C7 0.0447(18) 0.0383(15) 0.0479(16) -0.0087(12) 0.0062(13) -0.0097(13)
C6 0.050(2) 0.0401(16) 0.0456(16) -0.0036(12) -0.0005(13) -0.0062(14)
C5 0.051(2) 0.0355(16) 0.0525(17) -0.0066(13) -0.0008(14) -0.0075(14)
C4 0.051(2) 0.0408(17) 0.0584(18) -0.0098(14) 0.0002(15) -0.0086(14)
C3 0.051(2) 0.0463(18) 0.0647(19) -0.0035(14) -0.0056(15) -0.0112(15)
C2 0.047(2) 0.0374(17) 0.070(2) -0.0073(15) -0.0037(16) -0.0057(14)
C1 0.058(2) 0.057(2) 0.111(3) -0.0058(19) -0.016(2) -0.0240(18)
C21 0.131(4) 0.095(3) 0.090(3) -0.035(2) 0.022(3) 0.011(3)
C14 0.070(2) 0.061(2) 0.063(2) 0.0044(16) -0.0005(17) -0.0122(18)
C15 0.152(5) 0.078(3) 0.075(3) 0.015(2) 0.016(3) 0.001(3)
C17 0.204(7) 0.086(4) 0.180(6) 0.059(4) 0.023(5) -0.034(4)
C16 0.272(9) 0.146(5) 0.119(4) 0.033(4) -0.115(5) -0.022(5)
C8 0.0413(18) 0.0416(17) 0.0576(17) -0.0127(14) 0.0011(14) -0.0079(13)
C9 0.055(2) 0.0420(17) 0.0526(17) -0.0046(13) -0.0068(15) -0.0030(15)
C10 0.056(2) 0.0351(16) 0.0619(19) 0.0007(14) -0.0015(16) -0.0095(15)
C18 0.054(2) 0.081(3) 0.080(2) -0.0279(19) -0.0028(19) -0.008(2)

loop_
_atom_type_symbol
_atom_type_description
_atom_type_scat_dispersion_real
_atom_type_scat_dispersion_imag
_atom_type_scat_source
C C 0.0033 0.0016 'International Tables Vol C Tables 4.2.6.8 and 6.1.1.4'
H H 0.0000 0.0000 'International Tables Vol C Tables 4.2.6.8 and 6.1.1.4'
Cl Cl 0.1484 0.1585 'International Tables Vol C Tables 4.2.6.8 and 6.1.1.4'
N N 0.0061 0.0033 'International Tables Vol C Tables 4.2.6.8 and 6.1.1.4'
O O 0.0106 0.0060 'International Tables Vol C Tables 4.2.6.8 and 6.1.1.4'
S S 0.1246 0.1234 'International Tables Vol C Tables 4.2.6.8 and 6.1.1.4'

loop_
_geom_angle_atom_site_label_1
_geom_angle_atom_site_label_2
_geom_angle_atom_site_label_3
_geom_angle
_geom_angle_site_symmetry_1
_geom_angle_site_symmetry_3
_geom_angle_publ_flag
O3 S1 C11 97.72(13) . . ?
O4 S1 O3 109.53(14) . . ?
O4 S1 O5 118.06(14) . . ?
O4 S1 C11 110.91(14) . . ?
O5 S1 O3 108.48(13) . . ?
O5 S1 C11 110.19(13) . . ?
C12 O3 S1 118.27(18) . . ?
C2 O1 C1 115.7(3) . . ?
H22A C22 H22B 109.5 . . ?
H22A C22 H22C 109.5 . . ?
H22B C22 H22C 109.5 . . ?
C20 C22 H22A 109.5 . . ?
C20 C22 H22B 109.5 . . ?
C20 C22 H22C 109.5 . . ?
C22 C20 H20 107.3 . . ?
C22 C20 C19 116.1(4) . . ?
C22 C20 C21 110.2(4) . . ?
C19 C20 H20 107.3 . . ?
C19 C20 C21 108.2(3) . . ?
C21 C20 H20 107.3 . . ?
C20 C19 H19A 107.1 . . ?
C20 C19 H19B 107.1 . . ?
C20 C19 C13 120.9(3) . . ?
H19A C19 H19B 106.8 . . ?
C13 C19 H19A 107.1 . . ?
C13 C19 H19B 107.1 . . ?
C19 C13 C14 111.5(2) . . ?
C12 C13 C19 109.2(2) . . ?
C12 C13 C14 107.6(2) . . ?
C18 C13 C19 110.7(3) . . ?
C18 C13 C12 107.6(3) . . ?
C18 C13 C14 110.2(3) . . ?
O3 C12 C13 106.3(2) . . ?
O3 C12 H12A 110.5 . . ?
O3 C12 H12B 110.5 . . ?
C13 C12 H12A 110.5 . . ?
C13 C12 H12B 110.5 . . ?
H12A C12 H12B 108.7 . . ?
S1 C11 H11A 109.3 . . ?
S1 C11 H11B 109.3 . . ?
H11A C11 H11B 107.9 . . ?
C7 C11 S1 111.74(19) . . ?
C7 C11 H11A 109.3 . . ?
C7 C11 H11B 109.3 . . ?
C6 C7 C11 119.6(3) . . ?
C6 C7 C8 118.9(2) . . ?
C8 C7 C11 121.4(3) . . ?
C7 C6 H6 118.9 . . ?
C7 C6 C5 122.2(3) . . ?
C5 C6 H6 118.9 . . ?
C6 C5 C4 119.0(3) . . ?
C10 C5 C6 117.6(3) . . ?
C10 C5 C4 123.4(3) . . ?
C5 C4 H4 116.7 . . ?
C3 C4 C5 126.5(3) . . ?
C3 C4 H4 116.7 . . ?
C4 C3 H3 119.0 . . ?
C4 C3 C2 122.1(3) . . ?
C2 C3 H3 119.0 . . ?
O1 C2 C3 110.4(3) . . ?
O2 C2 O1 123.8(3) . . ?
O2 C2 C3 125.8(3) . . ?
O1 C1 H1A 109.5 . . ?
O1 C1 H1B 109.5 . . ?
O1 C1 H1C 109.5 . . ?
H1A C1 H1B 109.5 . . ?
H1A C1 H1C 109.5 . . ?
H1B C1 H1C 109.5 . . ?
C20 C21 H21A 109.5 . . ?
C20 C21 H21B 109.5 . . ?
C20 C21 H21C 109.5 . . ?
H21A C21 H21B 109.5 . . ?
H21A C21 H21C 109.5 . . ?
H21B C21 H21C 109.5 . . ?
C13 C14 H14A 107.3 . . ?
C13 C14 H14B 107.3 . . ?
H14A C14 H14B 106.9 . . ?
C15 C14 C13 119.9(3) . . ?
C15 C14 H14A 107.3 . . ?
C15 C14 H14B 107.3 . . ?
C14 C15 H15 107.6 . . ?
C14 C15 C17 108.2(4) . . ?
C17 C15 H15 107.6 . . ?
C16 C15 C14 115.4(4) . . ?
C16 C15 H15 107.6 . . ?
C16 C15 C17 110.0(4) . . ?
C15 C17 H17A 109.5 . . ?
C15 C17 H17B 109.5 . . ?
C15 C17 H17C 109.5 . . ?
H17A C17 H17B 109.5 . . ?
H17A C17 H17C 109.5 . . ?
H17B C17 H17C 109.5 . . ?
C15 C16 H16A 109.5 . . ?
C15 C16 H16B 109.5 . . ?
C15 C16 H16C 109.5 . . ?
H16A C16 H16B 109.5 . . ?
H16A C16 H16C 109.5 . . ?
H16B C16 H16C 109.5 . . ?
C7 C8 Cl2 120.9(2) . . ?
C9 C8 Cl2 119.8(2) . . ?
C9 C8 C7 119.3(3) . . ?
C8 C9 Cl1 120.5(2) . . ?
C10 C9 Cl1 118.9(2) . . ?
C10 C9 C8 120.6(3) . . ?
C5 C10 H10 119.3 . . ?
C9 C10 C5 121.4(3) . . ?
C9 C10 H10 119.3 . . ?
N1 C18 C13 178.5(5) . . ?

loop_
_geom_bond_atom_site_label_1
_geom_bond_atom_site_label_2
_geom_bond_distance
_geom_bond_site_symmetry_2
_geom_bond_publ_flag
S1 O3 1.563(2) . ?
S1 O4 1.413(2) . ?
S1 O5 1.4192(19) . ?
S1 C11 1.774(3) . ?
Cl2 C8 1.722(3) . ?
Cl1 C9 1.728(3) . ?
O3 C12 1.452(3) . ?
O1 C2 1.333(3) . ?
O1 C1 1.447(4) . ?
O2 C2 1.200(3) . ?
N1 C18 1.125(4) . ?
C22 H22A 0.9600 . ?
C22 H22B 0.9600 . ?
C22 H22C 0.9600 . ?
C22 C20 1.506(6) . ?
C20 H20 0.9800 . ?
C20 C19 1.510(5) . ?
C20 C21 1.524(5) . ?
C19 H19A 0.9700 . ?
C19 H19B 0.9700 . ?
C19 C13 1.541(4) . ?
C13 C12 1.523(4) . ?
C13 C14 1.553(4) . ?
C13 C18 1.471(5) . ?
C12 H12A 0.9700 . ?
C12 H12B 0.9700 . ?
C11 H11A 0.9700 . ?
C11 H11B 0.9700 . ?
C11 C7 1.514(4) . ?
C7 C6 1.383(4) . ?
C7 C8 1.393(4) . ?
C6 H6 0.9300 . ?
C6 C5 1.396(4) . ?
C5 C4 1.460(4) . ?
C5 C10 1.382(4) . ?
C4 H4 0.9300 . ?
C4 C3 1.323(4) . ?
C3 H3 0.9300 . ?
C3 C2 1.463(4) . ?
C1 H1A 0.9600 . ?
C1 H1B 0.9600 . ?
C1 H1C 0.9600 . ?
C21 H21A 0.9600 . ?
C21 H21B 0.9600 . ?
C21 H21C 0.9600 . ?
C14 H14A 0.9700 . ?
C14 H14B 0.9700 . ?
C14 C15 1.492(5) . ?
C15 H15 0.9800 . ?
C15 C17 1.539(6) . ?
C15 C16 1.482(7) . ?
C17 H17A 0.9600 . ?
C17 H17B 0.9600 . ?
C17 H17C 0.9600 . ?
C16 H16A 0.9600 . ?
C16 H16B 0.9600 . ?
C16 H16C 0.9600 . ?
C8 C9 1.392(4) . ?
C9 C10 1.371(4) . ?
C10 H10 0.9300 . ?

loop_
_geom_torsion_atom_site_label_1
_geom_torsion_atom_site_label_2
_geom_torsion_atom_site_label_3
_geom_torsion_atom_site_label_4
_geom_torsion
_geom_torsion_site_symmetry_1
_geom_torsion_site_symmetry_2
_geom_torsion_site_symmetry_3
_geom_torsion_site_symmetry_4
_geom_torsion_publ_flag
S1 O3 C12 C13 -179.95(19) . . . . ?
S1 C11 C7 C6 -76.8(3) . . . . ?
S1 C11 C7 C8 100.6(3) . . . . ?
Cl2 C8 C9 Cl1 -1.9(4) . . . . ?
Cl2 C8 C9 C10 179.1(2) . . . . ?
Cl1 C9 C10 C5 -179.8(2) . . . . ?
O3 S1 C11 C7 -55.2(2) . . . . ?
O4 S1 O3 C12 67.3(2) . . . . ?
O4 S1 C11 C7 59.2(2) . . . . ?
O5 S1 O3 C12 -62.8(3) . . . . ?
O5 S1 C11 C7 -168.2(2) . . . . ?
C22 C20 C19 C13 60.6(5) . . . . ?
C20 C19 C13 C12 44.9(4) . . . . ?
C20 C19 C13 C14 163.6(3) . . . . ?
C20 C19 C13 C18 -73.3(4) . . . . ?
C19 C13 C12 O3 -179.5(2) . . . . ?
C19 C13 C14 C15 48.4(4) . . . . ?
C13 C14 C15 C17 -170.0(4) . . . . ?
C13 C14 C15 C16 66.3(5) . . . . ?
C12 C13 C14 C15 168.0(3) . . . . ?
C11 S1 O3 C12 -177.2(2) . . . . ?
C11 C7 C6 C5 176.1(2) . . . . ?
C11 C7 C8 Cl2 4.5(4) . . . . ?
C11 C7 C8 C9 -175.7(3) . . . . ?
C7 C6 C5 C4 -178.8(3) . . . . ?
C7 C6 C5 C10 -0.1(4) . . . . ?
C7 C8 C9 Cl1 178.4(2) . . . . ?
C7 C8 C9 C10 -0.6(4) . . . . ?
C6 C7 C8 Cl2 -178.1(2) . . . . ?
C6 C7 C8 C9 1.6(4) . . . . ?
C6 C5 C4 C3 173.5(3) . . . . ?
C6 C5 C10 C9 1.2(4) . . . . ?
C5 C4 C3 C2 -178.3(3) . . . . ?
C4 C5 C10 C9 179.8(3) . . . . ?
C4 C3 C2 O1 170.5(3) . . . . ?
C4 C3 C2 O2 -9.3(5) . . . . ?
C1 O1 C2 O2 -1.6(4) . . . . ?
C1 O1 C2 C3 178.5(3) . . . . ?
C21 C20 C19 C13 -175.0(3) . . . . ?
C14 C13 C12 O3 59.4(3) . . . . ?
C8 C7 C6 C5 -1.3(4) . . . . ?
C8 C9 C10 C5 -0.8(5) . . . . ?
C10 C5 C4 C3 -5.1(5) . . . . ?
C18 C13 C12 O3 -59.3(3) . . . . ?
C18 C13 C14 C15 -74.9(4) . . . . ?
